data_4003936
loop_
_publ_author_name
'Su, Yuan'
'Bhunia, Surojit'
'Xu, Shuyuan'
'Chen, An'
'Reddy, C. Malla'
'Cai, Ting'

_publ_section_title
;
 Structure--Thermomechanical Property Correlation in Polymorphic Molecular
 Crystals Probed by the Nanoindentation Technique
;
_journal_name_full 'Chemistry of Materials'
_journal_paper_doi 10.1021/acs.chemmater.1c00584
_journal_year 2021
_chemical_formula_moiety 'C2 H3 O2, C30 H35 N2 O3'
_chemical_formula_sum 'C32 H38 N2 O5'
_chemical_formula_weight 530.64
_space_group_crystal_system hexagonal
_space_group_IT_number 170
_space_group_name_Hall 'P 65'
_space_group_name_H-M_alt 'P 65'
_atom_sites_solution_hydrogens geom
_atom_sites_solution_primary dual
_audit_creation_date 2021-04-11
_audit_creation_method
;
Olex2 1.2
(compiled 2018.05.29 svn.r3508 for OlexSys, GUI svn.r5506)
;
_cell_angle_alpha 90
_cell_angle_beta 90
_cell_angle_gamma 120
_cell_formula_units_Z 6
_cell_length_a 10.2919(5)
_cell_length_b 10.2919(5)
_cell_length_c 44.5234(18)
_cell_measurement_reflns_used 2562
_cell_measurement_temperature 182
_cell_measurement_theta_max 25.264
_cell_measurement_theta_min 2.285
_cell_volume 4084.2(3)
_computing_cell_refinement 'SAINT V8.38A (?, 2016)'
_computing_data_reduction 'SAINT V8.38A (?, 2016)'
_computing_molecular_graphics 'Olex2 (Dolomanov et al., 2009)'
_computing_publication_material 'Olex2 (Dolomanov et al., 2009)'
_computing_structure_refinement 'ShelXL (Sheldrick, 2015)'
_computing_structure_solution 'ShelXT (Sheldrick, 2015)'
_diffrn_ambient_temperature 182.0
_diffrn_measured_fraction_theta_full 0.974
_diffrn_measured_fraction_theta_max 0.977
_diffrn_measurement_device_type 'Bruker D8 VENTURE'
_diffrn_measurement_method '\f and \w scans'
_diffrn_radiation_type MoK\a
_diffrn_radiation_wavelength 0.71073
_diffrn_reflns_av_R_equivalents 0.0416
_diffrn_reflns_av_unetI/netI 0.0634
_diffrn_reflns_Laue_measured_fraction_full 0.974
_diffrn_reflns_Laue_measured_fraction_max 0.977
_diffrn_reflns_limit_h_max 10
_diffrn_reflns_limit_h_min -12
_diffrn_reflns_limit_k_max 9
_diffrn_reflns_limit_k_min -12
_diffrn_reflns_limit_l_max 55
_diffrn_reflns_limit_l_min -29
_diffrn_reflns_number 9369
_diffrn_reflns_point_group_measured_fraction_full 0.791
_diffrn_reflns_point_group_measured_fraction_max 0.781
_diffrn_reflns_theta_full 25.242
_diffrn_reflns_theta_max 26.368
_diffrn_reflns_theta_min 2.285
_diffrn_standards_number 0
_exptl_absorpt_coefficient_mu 0.087
_exptl_absorpt_correction_T_max 0.7454
_exptl_absorpt_correction_T_min 0.6986
_exptl_absorpt_correction_type multi-scan
_exptl_absorpt_process_details
'SADABS-2016/2 (Bruker,2016/2) was used for absorption correction. wR2(int) was 0.0589 before and 0.0469 after correction. The Ratio of minimum to maximum transmission is 0.9372. The \l/2 correction factor is Not present.'
_exptl_crystal_colour colourless
_exptl_crystal_colour_primary colourless
_exptl_crystal_density_diffrn 1.294
_exptl_crystal_description block
_exptl_crystal_F_000 1704
_exptl_crystal_size_max 0.08
_exptl_crystal_size_mid 0.05
_exptl_crystal_size_min 0.03
_refine_diff_density_max 0.144
_refine_diff_density_min -0.194
_refine_diff_density_rms 0.038
_refine_ls_abs_structure_details
;
 Flack x determined using 1002 quotients [(I+)-(I-)]/[(I+)+(I-)]
 (Parsons, Flack and Wagner, Acta Cryst. B69 (2013) 249-259).
;
_refine_ls_abs_structure_Flack 0.4(8)
_refine_ls_extinction_method none
_refine_ls_goodness_of_fit_ref 1.033
_refine_ls_hydrogen_treatment constr
_refine_ls_matrix_type full
_refine_ls_number_parameters 356
_refine_ls_number_reflns 4335
_refine_ls_number_restraints 1
_refine_ls_restrained_S_all 1.033
_refine_ls_R_factor_all 0.0655
_refine_ls_R_factor_gt 0.0421
_refine_ls_shift/su_max 0.000
_refine_ls_shift/su_mean 0.000
_refine_ls_structure_factor_coef Fsqd
_refine_ls_weighting_details 'w=1/[\s^2^(Fo^2^)+(0.0405P)^2^] where P=(Fo^2^+2Fc^2^)/3'
_refine_ls_weighting_scheme calc
_refine_ls_wR_factor_gt 0.0818
_refine_ls_wR_factor_ref 0.0953
_reflns_Friedel_coverage 0.578
_reflns_Friedel_fraction_full 0.602
_reflns_Friedel_fraction_max 0.580
_reflns_number_gt 3430
_reflns_number_total 4335
_reflns_threshold_expression 'I > 2\s(I)'
_cod_data_source_file cm1c00584_si_004.cif
_cod_data_source_block 22019370182k_0m
_cod_original_cell_volume 4084.2(4)
_cod_database_code 4003936
_shelx_shelxl_version_number 2018/3
_shelx_space_group_comment
;
The symmetry employed for this shelxl refinement is uniquely defined
by the following loop, which should always be used as a source of
symmetry information in preference to the above space-group names.
They are only intended as comments.
;
_olex2_refinement_description
;
1. Fixed Uiso
 At 1.2 times of:
  All C(H) groups, All C(H,H) groups, All N(H) groups
 At 1.5 times of:
  All C(H,H,H) groups, All O(H) groups
2.a Ternary CH refined with riding coordinates:
 N2(H2A)
2.b Secondary CH2 refined with riding coordinates:
 C15(H15A,H15B), C6(H6A,H6B), C8(H8A,H8B), C1(H1A,H1B), C5(H5A,H5B), C7(H7A,
 H7B), C2(H2B,H2C), C3(H3A,H3B), C4(H4A,H4B)
2.c Aromatic/amide H refined with riding coordinates:
 C17(H17), C20(H20), C29(H29), C10(H10), C30(H30), C13(H13), C27(H27),
 C11(H11), C26(H26), C14(H14), C18(H18)
2.d Idealised Me refined as rotating group:
 C23(H23A,H23B,H23C), C31(H31A,H31B,H31C)
2.e Idealised tetrahedral OH refined as rotating group:
 O2(H2), O5(H5)
;
_olex2_submission_special_instructions 'No special instructions were received'

loop_
_space_group_symop_operation_xyz
'x, y, z'
'-y, x-y, z+2/3'
'-x+y, -x, z+1/3'
'-x, -y, z+1/2'
'y, -x+y, z+1/6'
'x-y, x, z+5/6'

loop_
_atom_site_label
_atom_site_type_symbol
_atom_site_fract_x
_atom_site_fract_y
_atom_site_fract_z
_atom_site_U_iso_or_equiv
_atom_site_adp_type
_atom_site_occupancy
_atom_site_site_symmetry_order
_atom_site_calc_flag
_atom_site_refinement_flags_posn
_atom_site_refinement_flags_adp
_atom_site_refinement_flags_occupancy
_atom_site_disorder_assembly
_atom_site_disorder_group
O3 O 0.3508(3) 0.1964(3) 0.60972(6) 0.0318(6) Uani 1 1 d . . . . .
O2 O 0.2576(3) -0.0871(3) 0.62185(6) 0.0337(6) Uani 1 1 d . . . . .
H2 H 0.283518 0.001279 0.618961 0.051 Uiso 1 1 calc GR . . . .
O4 O 0.4401(3) 0.2901(3) 0.65454(7) 0.0504(8) Uani 1 1 d . . . . .
O1 O 0.8128(3) 0.1356(3) 0.42518(6) 0.0350(6) Uani 1 1 d . . . . .
O5 O 1.0860(3) -0.4375(3) 0.53426(6) 0.0403(7) Uani 1 1 d . . . . .
H5 H 1.087151 -0.478522 0.518551 0.060 Uiso 1 1 calc GR . . . .
N1 N 0.6291(3) -0.3067(3) 0.53935(7) 0.0252(6) Uani 1 1 d . . . . .
N2 N 1.0693(3) 0.2778(3) 0.38512(7) 0.0272(7) Uani 1 1 d . . . . .
H2A H 1.071436 0.296815 0.406731 0.033 Uiso 1 1 calc R . . . .
C32 C 0.4410(4) 0.3023(4) 0.62704(8) 0.0284(8) Uani 1 1 d . . . . .
C16 C 0.7379(4) -0.3456(3) 0.53306(8) 0.0238(7) Uani 1 1 d . . . . .
C21 C 0.8377(4) -0.2993(3) 0.55743(8) 0.0239(8) Uani 1 1 d . . . . .
C28 C 0.3593(4) -0.1186(4) 0.60887(8) 0.0251(8) Uani 1 1 d . . . . .
C17 C 0.7547(4) -0.4185(4) 0.50827(8) 0.0283(8) Uani 1 1 d . . . . .
H17 H 0.690589 -0.445013 0.491849 0.034 Uiso 1 1 calc R . . . .
C24 C 0.6639(4) -0.2324(3) 0.56691(8) 0.0243(8) Uani 1 1 d . . . . .
C20 C 0.9540(4) -0.3335(4) 0.55773(9) 0.0280(8) Uani 1 1 d . . . . .
H20 H 1.019198 -0.306101 0.573982 0.034 Uiso 1 1 calc R . . . .
C29 C 0.3112(4) -0.2641(4) 0.59982(8) 0.0284(8) Uani 1 1 d . . . . .
H29 H 0.212134 -0.338460 0.602996 0.034 Uiso 1 1 calc R . . . .
C10 C 0.8224(4) 0.0384(4) 0.47306(9) 0.0299(8) Uani 1 1 d . . . . .
H10 H 0.922387 0.113269 0.474709 0.036 Uiso 1 1 calc R . . . .
C30 C 0.4097(4) -0.2994(4) 0.58606(9) 0.0273(8) Uani 1 1 d . . . . .
H30 H 0.375538 -0.397639 0.579918 0.033 Uiso 1 1 calc R . . . .
C13 C 0.5248(4) -0.1810(4) 0.46860(8) 0.0272(8) Uani 1 1 d . . . . .
H13 H 0.424000 -0.253861 0.467175 0.033 Uiso 1 1 calc R . . . .
C25 C 0.5592(4) -0.1915(4) 0.58116(8) 0.0252(7) Uani 1 1 d . . . . .
C12 C 0.6062(4) -0.1797(3) 0.49342(8) 0.0237(7) Uani 1 1 d . . . . .
C27 C 0.5092(4) -0.0101(4) 0.60495(8) 0.0277(8) Uani 1 1 d . . . . .
H27 H 0.543586 0.087387 0.611640 0.033 Uiso 1 1 calc R . . . .
C11 C 0.7549(4) -0.0671(4) 0.49574(8) 0.0287(8) Uani 1 1 d . . . . .
H11 H 0.810092 -0.062186 0.512678 0.034 Uiso 1 1 calc R . . . .
C26 C 0.6074(4) -0.0464(4) 0.59113(9) 0.0275(8) Uani 1 1 d . . . . .
H26 H 0.707160 0.027353 0.588486 0.033 Uiso 1 1 calc R . . . .
C22 C 0.7907(4) -0.2257(3) 0.57865(8) 0.0249(7) Uani 1 1 d . . . . .
C19 C 0.9698(4) -0.4081(4) 0.53357(8) 0.0276(8) Uani 1 1 d . . . . .
C23 C 0.8606(4) -0.1666(4) 0.60864(9) 0.0327(8) Uani 1 1 d . . . . .
H23A H 0.872472 -0.241698 0.619058 0.049 Uiso 1 1 calc GR . . . .
H23B H 0.797324 -0.141638 0.620177 0.049 Uiso 1 1 calc GR . . . .
H23C H 0.957072 -0.078473 0.605960 0.049 Uiso 1 1 calc GR . . . .
C15 C 0.5294(4) -0.3026(4) 0.51673(8) 0.0280(8) Uani 1 1 d . . . . .
H15A H 0.453035 -0.289346 0.526737 0.034 Uiso 1 1 calc R . . . .
H15B H 0.479083 -0.398647 0.506510 0.034 Uiso 1 1 calc R . . . .
C9 C 0.7402(4) 0.0311(4) 0.44818(8) 0.0283(8) Uani 1 1 d . . . . .
C6 C 1.1464(4) 0.1876(4) 0.38024(9) 0.0329(9) Uani 1 1 d . . . . .
H6A H 1.075030 0.082997 0.384302 0.039 Uiso 1 1 calc R . . . .
H6B H 1.227136 0.219975 0.394737 0.039 Uiso 1 1 calc R . . . .
C14 C 0.5900(4) -0.0759(4) 0.44578(8) 0.0289(8) Uani 1 1 d . . . . .
H14 H 0.534017 -0.077438 0.429252 0.035 Uiso 1 1 calc R . . . .
C8 C 0.8096(4) 0.0684(4) 0.39694(9) 0.0367(9) Uani 1 1 d . . . . .
H8A H 0.707650 0.013551 0.389342 0.044 Uiso 1 1 calc R . . . .
H8B H 0.846755 -0.001090 0.399151 0.044 Uiso 1 1 calc R . . . .
C1 C 1.1432(4) 0.4277(4) 0.36953(9) 0.0331(9) Uani 1 1 d . . . . .
H1A H 1.103456 0.487796 0.377844 0.040 Uiso 1 1 calc R . . . .
H1B H 1.116526 0.411881 0.348416 0.040 Uiso 1 1 calc R . . . .
C18 C 0.8707(4) -0.4500(4) 0.50905(8) 0.0304(8) Uani 1 1 d . . . . .
H18 H 0.883355 -0.500091 0.492938 0.036 Uiso 1 1 calc R . . . .
C5 C 1.2109(4) 0.1991(4) 0.34904(9) 0.0389(10) Uani 1 1 d . . . . .
H5A H 1.207471 0.105480 0.344261 0.047 Uiso 1 1 calc R . . . .
H5B H 1.148889 0.213475 0.334532 0.047 Uiso 1 1 calc R . . . .
C7 C 0.9074(4) 0.1922(4) 0.37568(9) 0.0338(9) Uani 1 1 d . . . . .
H7A H 0.869568 0.261369 0.374128 0.041 Uiso 1 1 calc R . . . .
H7B H 0.900921 0.149638 0.355924 0.041 Uiso 1 1 calc R . . . .
C31 C 0.5543(4) 0.4458(4) 0.61221(10) 0.0429(10) Uani 1 1 d . . . . .
H31A H 0.602445 0.423685 0.596151 0.064 Uiso 1 1 calc GR . . . .
H31B H 0.628160 0.508976 0.626695 0.064 Uiso 1 1 calc GR . . . .
H31C H 0.504830 0.496558 0.604320 0.064 Uiso 1 1 calc GR . . . .
C2 C 1.3132(4) 0.5153(4) 0.37216(10) 0.0419(10) Uani 1 1 d . . . . .
H2B H 1.342423 0.489755 0.390975 0.050 Uiso 1 1 calc R . . . .
H2C H 1.346801 0.621747 0.372574 0.050 Uiso 1 1 calc R . . . .
C3 C 1.3907(5) 0.4838(5) 0.34642(11) 0.0520(12) Uani 1 1 d . . . . .
H3A H 1.497093 0.556437 0.347274 0.062 Uiso 1 1 calc R . . . .
H3B H 1.352592 0.499293 0.327637 0.062 Uiso 1 1 calc R . . . .
C4 C 1.3711(5) 0.3266(5) 0.34614(11) 0.0549(12) Uani 1 1 d . . . . .
H4A H 1.412441 0.313803 0.327535 0.066 Uiso 1 1 calc R . . . .
H4B H 1.429372 0.319335 0.362500 0.066 Uiso 1 1 calc R . . . .

loop_
_atom_site_aniso_label
_atom_site_aniso_U_11
_atom_site_aniso_U_22
_atom_site_aniso_U_33
_atom_site_aniso_U_23
_atom_site_aniso_U_13
_atom_site_aniso_U_12
O3 0.0396(14) 0.0278(13) 0.0276(14) -0.0024(11) -0.0033(11) 0.0165(12)
O2 0.0331(14) 0.0317(14) 0.0394(17) 0.0063(12) 0.0115(11) 0.0186(12)
O4 0.067(2) 0.0343(15) 0.0280(17) 0.0020(12) -0.0040(15) 0.0084(14)
O1 0.0447(15) 0.0314(14) 0.0284(16) 0.0067(11) 0.0075(12) 0.0187(12)
O5 0.0473(16) 0.0511(17) 0.0391(18) -0.0094(13) -0.0054(13) 0.0370(14)
N1 0.0233(15) 0.0275(15) 0.0254(17) 0.0000(13) -0.0024(12) 0.0131(12)
N2 0.0323(16) 0.0320(16) 0.0224(16) 0.0061(13) 0.0030(13) 0.0198(13)
C32 0.034(2) 0.0285(19) 0.027(2) 0.0026(16) 0.0017(17) 0.0192(17)
C16 0.0238(17) 0.0214(17) 0.0248(19) 0.0013(14) 0.0012(15) 0.0103(14)
C21 0.0230(17) 0.0212(17) 0.024(2) 0.0030(14) 0.0030(14) 0.0087(14)
C28 0.0276(18) 0.0304(18) 0.0212(19) 0.0053(15) 0.0005(14) 0.0175(16)
C17 0.0281(19) 0.033(2) 0.022(2) -0.0025(15) -0.0039(15) 0.0134(16)
C24 0.0249(18) 0.0195(17) 0.026(2) 0.0041(14) 0.0040(15) 0.0094(14)
C20 0.0291(19) 0.0250(18) 0.030(2) 0.0009(15) -0.0037(15) 0.0135(16)
C29 0.0215(17) 0.0284(19) 0.032(2) 0.0046(15) 0.0020(15) 0.0095(16)
C10 0.0268(18) 0.031(2) 0.030(2) 0.0022(16) 0.0019(16) 0.0127(16)
C30 0.0265(18) 0.0208(16) 0.031(2) 0.0007(15) -0.0004(15) 0.0093(15)
C13 0.0265(18) 0.0259(18) 0.030(2) -0.0036(15) -0.0020(16) 0.0134(15)
C25 0.0255(18) 0.0254(17) 0.0250(19) 0.0024(14) 0.0011(15) 0.0129(15)
C12 0.0266(18) 0.0239(18) 0.0236(19) -0.0016(14) -0.0005(15) 0.0149(15)
C27 0.0297(19) 0.0233(18) 0.030(2) -0.0027(15) -0.0021(15) 0.0131(16)
C11 0.0257(19) 0.0282(19) 0.030(2) 0.0032(16) -0.0053(16) 0.0121(16)
C26 0.0231(17) 0.0217(17) 0.033(2) 0.0016(15) 0.0003(16) 0.0073(14)
C22 0.0254(18) 0.0228(17) 0.0234(19) 0.0022(15) -0.0004(15) 0.0096(15)
C19 0.0302(19) 0.0265(18) 0.029(2) 0.0010(15) 0.0009(16) 0.0168(16)
C23 0.0323(19) 0.038(2) 0.028(2) -0.0057(17) -0.0029(16) 0.0173(17)
C15 0.0246(18) 0.0298(19) 0.028(2) 0.0011(15) -0.0042(15) 0.0122(15)
C9 0.035(2) 0.0263(19) 0.026(2) 0.0059(15) 0.0059(16) 0.0176(17)
C6 0.042(2) 0.038(2) 0.030(2) 0.0007(17) -0.0007(17) 0.0289(19)
C14 0.033(2) 0.0326(19) 0.026(2) 0.0014(16) -0.0053(16) 0.0203(17)
C8 0.035(2) 0.042(2) 0.029(2) -0.0007(18) 0.0016(17) 0.0168(18)
C1 0.043(2) 0.034(2) 0.026(2) 0.0077(16) 0.0021(17) 0.0219(18)
C18 0.035(2) 0.0286(19) 0.028(2) -0.0038(16) 0.0031(16) 0.0164(17)
C5 0.053(3) 0.050(2) 0.028(2) 0.0025(18) 0.0061(19) 0.037(2)
C7 0.032(2) 0.043(2) 0.027(2) 0.0028(17) -0.0017(16) 0.0192(18)
C31 0.047(2) 0.033(2) 0.041(3) 0.0066(19) 0.0029(19) 0.0149(19)
C2 0.039(2) 0.040(2) 0.041(3) 0.0069(19) -0.0025(19) 0.0150(19)
C3 0.036(2) 0.063(3) 0.047(3) 0.013(2) 0.012(2) 0.016(2)
C4 0.047(3) 0.076(3) 0.049(3) 0.010(2) 0.018(2) 0.036(3)

loop_
_atom_type_symbol
_atom_type_description
_atom_type_scat_dispersion_real
_atom_type_scat_dispersion_imag
_atom_type_scat_source
C C 0.0033 0.0016 'International Tables Vol C Tables 4.2.6.8 and 6.1.1.4'
H H 0.0000 0.0000 'International Tables Vol C Tables 4.2.6.8 and 6.1.1.4'
N N 0.0061 0.0033 'International Tables Vol C Tables 4.2.6.8 and 6.1.1.4'
O O 0.0106 0.0060 'International Tables Vol C Tables 4.2.6.8 and 6.1.1.4'

loop_
_geom_angle_atom_site_label_1
_geom_angle_atom_site_label_2
_geom_angle_atom_site_label_3
_geom_angle
_geom_angle_site_symmetry_1
_geom_angle_site_symmetry_3
_geom_angle_publ_flag
C28 O2 H2 109.5 . . ?
C9 O1 C8 113.4(3) . . ?
C19 O5 H5 109.5 . . ?
C16 N1 C24 108.1(3) . . ?
C16 N1 C15 123.4(3) . . ?
C24 N1 C15 125.8(3) . . ?
C6 N2 H2A 107.4 . . ?
C1 N2 H2A 107.4 . . ?
C1 N2 C6 114.3(3) . . ?
C7 N2 H2A 107.4 . . ?
C7 N2 C6 111.7(3) . . ?
C7 N2 C1 108.4(3) . . ?
O3 C32 C31 116.7(4) . . ?
O4 C32 O3 123.2(3) . . ?
O4 C32 C31 120.0(4) . . ?
N1 C16 C21 107.7(3) . . ?
C17 C16 N1 130.4(3) . . ?
C17 C16 C21 121.9(3) . . ?
C16 C21 C20 119.5(3) . . ?
C16 C21 C22 107.7(3) . . ?
C20 C21 C22 132.7(3) . . ?
O2 C28 C29 118.5(3) . . ?
O2 C28 C27 122.3(3) . . ?
C29 C28 C27 119.1(3) . . ?
C16 C17 H17 121.3 . . ?
C18 C17 C16 117.4(3) . . ?
C18 C17 H17 121.3 . . ?
N1 C24 C25 120.6(3) . . ?
C22 C24 N1 109.8(3) . . ?
C22 C24 C25 129.0(3) . . ?
C21 C20 H20 120.5 . . ?
C19 C20 C21 119.0(3) . . ?
C19 C20 H20 120.5 . . ?
C28 C29 H29 119.9 . . ?
C30 C29 C28 120.2(3) . . ?
C30 C29 H29 119.9 . . ?
C11 C10 H10 120.3 . . ?
C9 C10 H10 120.3 . . ?
C9 C10 C11 119.4(3) . . ?
C29 C30 H30 119.2 . . ?
C29 C30 C25 121.6(3) . . ?
C25 C30 H30 119.2 . . ?
C12 C13 H13 119.2 . . ?
C12 C13 C14 121.5(3) . . ?
C14 C13 H13 119.2 . . ?
C30 C25 C24 120.7(3) . . ?
C26 C25 C24 121.5(3) . . ?
C26 C25 C30 117.8(3) . . ?
C13 C12 C11 118.5(3) . . ?
C13 C12 C15 118.5(3) . . ?
C11 C12 C15 122.9(3) . . ?
C28 C27 H27 119.8 . . ?
C26 C27 C28 120.3(3) . . ?
C26 C27 H27 119.8 . . ?
C10 C11 H11 119.6 . . ?
C12 C11 C10 120.8(3) . . ?
C12 C11 H11 119.6 . . ?
C25 C26 H26 119.5 . . ?
C27 C26 C25 121.0(3) . . ?
C27 C26 H26 119.5 . . ?
C21 C22 C23 125.5(3) . . ?
C24 C22 C21 106.5(3) . . ?
C24 C22 C23 127.8(3) . . ?
O5 C19 C20 117.7(3) . . ?
O5 C19 C18 121.9(3) . . ?
C20 C19 C18 120.5(3) . . ?
C22 C23 H23A 109.5 . . ?
C22 C23 H23B 109.5 . . ?
C22 C23 H23C 109.5 . . ?
H23A C23 H23B 109.5 . . ?
H23A C23 H23C 109.5 . . ?
H23B C23 H23C 109.5 . . ?
N1 C15 C12 114.6(3) . . ?
N1 C15 H15A 108.6 . . ?
N1 C15 H15B 108.6 . . ?
C12 C15 H15A 108.6 . . ?
C12 C15 H15B 108.6 . . ?
H15A C15 H15B 107.6 . . ?
C10 C9 O1 118.1(3) . . ?
C10 C9 C14 121.2(3) . . ?
C14 C9 O1 120.7(3) . . ?
N2 C6 H6A 108.4 . . ?
N2 C6 H6B 108.4 . . ?
N2 C6 C5 115.3(3) . . ?
H6A C6 H6B 107.5 . . ?
C5 C6 H6A 108.4 . . ?
C5 C6 H6B 108.4 . . ?
C13 C14 H14 120.8 . . ?
C9 C14 C13 118.5(3) . . ?
C9 C14 H14 120.8 . . ?
O1 C8 H8A 110.2 . . ?
O1 C8 H8B 110.2 . . ?
O1 C8 C7 107.5(3) . . ?
H8A C8 H8B 108.5 . . ?
C7 C8 H8A 110.2 . . ?
C7 C8 H8B 110.2 . . ?
N2 C1 H1A 108.6 . . ?
N2 C1 H1B 108.6 . . ?
N2 C1 C2 114.5(3) . . ?
H1A C1 H1B 107.6 . . ?
C2 C1 H1A 108.6 . . ?
C2 C1 H1B 108.6 . . ?
C17 C18 C19 121.7(3) . . ?
C17 C18 H18 119.2 . . ?
C19 C18 H18 119.2 . . ?
C6 C5 H5A 109.0 . . ?
C6 C5 H5B 109.0 . . ?
H5A C5 H5B 107.8 . . ?
C4 C5 C6 112.9(3) . . ?
C4 C5 H5A 109.0 . . ?
C4 C5 H5B 109.0 . . ?
N2 C7 H7A 108.9 . . ?
N2 C7 H7B 108.9 . . ?
C8 C7 N2 113.5(3) . . ?
C8 C7 H7A 108.9 . . ?
C8 C7 H7B 108.9 . . ?
H7A C7 H7B 107.7 . . ?
C32 C31 H31A 109.5 . . ?
C32 C31 H31B 109.5 . . ?
C32 C31 H31C 109.5 . . ?
H31A C31 H31B 109.5 . . ?
H31A C31 H31C 109.5 . . ?
H31B C31 H31C 109.5 . . ?
C1 C2 H2B 109.0 . . ?
C1 C2 H2C 109.0 . . ?
C1 C2 C3 112.7(3) . . ?
H2B C2 H2C 107.8 . . ?
C3 C2 H2B 109.0 . . ?
C3 C2 H2C 109.0 . . ?
C2 C3 H3A 108.5 . . ?
C2 C3 H3B 108.5 . . ?
C2 C3 C4 115.2(3) . . ?
H3A C3 H3B 107.5 . . ?
C4 C3 H3A 108.5 . . ?
C4 C3 H3B 108.5 . . ?
C5 C4 C3 115.3(3) . . ?
C5 C4 H4A 108.4 . . ?
C5 C4 H4B 108.5 . . ?
C3 C4 H4A 108.5 . . ?
C3 C4 H4B 108.4 . . ?
H4A C4 H4B 107.5 . . ?

loop_
_geom_bond_atom_site_label_1
_geom_bond_atom_site_label_2
_geom_bond_distance
_geom_bond_site_symmetry_2
_geom_bond_publ_flag
O3 C32 1.278(4) . ?
O2 H2 0.8200 . ?
O2 C28 1.369(4) . ?
O4 C32 1.230(4) . ?
O1 C9 1.400(4) . ?
O1 C8 1.428(5) . ?
O5 H5 0.8200 . ?
O5 C19 1.373(4) . ?
N1 C16 1.392(4) . ?
N1 C24 1.395(5) . ?
N1 C15 1.454(4) . ?
N2 H2A 0.9800 . ?
N2 C6 1.508(4) . ?
N2 C1 1.505(4) . ?
N2 C7 1.504(5) . ?
C32 C31 1.502(5) . ?
C16 C21 1.403(5) . ?
C16 C17 1.393(5) . ?
C21 C20 1.406(5) . ?
C21 C22 1.438(5) . ?
C28 C29 1.382(5) . ?
C28 C27 1.390(5) . ?
C17 H17 0.9300 . ?
C17 C18 1.384(5) . ?
C24 C25 1.482(5) . ?
C24 C22 1.374(5) . ?
C20 H20 0.9300 . ?
C20 C19 1.378(5) . ?
C29 H29 0.9300 . ?
C29 C30 1.380(5) . ?
C10 H10 0.9300 . ?
C10 C11 1.388(5) . ?
C10 C9 1.373(5) . ?
C30 H30 0.9300 . ?
C30 C25 1.392(5) . ?
C13 H13 0.9300 . ?
C13 C12 1.383(5) . ?
C13 C14 1.388(5) . ?
C25 C26 1.389(5) . ?
C12 C11 1.387(4) . ?
C12 C15 1.517(5) . ?
C27 H27 0.9300 . ?
C27 C26 1.385(5) . ?
C11 H11 0.9300 . ?
C26 H26 0.9300 . ?
C22 C23 1.494(5) . ?
C19 C18 1.407(5) . ?
C23 H23A 0.9600 . ?
C23 H23B 0.9600 . ?
C23 H23C 0.9600 . ?
C15 H15A 0.9700 . ?
C15 H15B 0.9700 . ?
C9 C14 1.383(5) . ?
C6 H6A 0.9700 . ?
C6 H6B 0.9700 . ?
C6 C5 1.518(5) . ?
C14 H14 0.9300 . ?
C8 H8A 0.9700 . ?
C8 H8B 0.9700 . ?
C8 C7 1.500(5) . ?
C1 H1A 0.9700 . ?
C1 H1B 0.9700 . ?
C1 C2 1.520(5) . ?
C18 H18 0.9300 . ?
C5 H5A 0.9700 . ?
C5 H5B 0.9700 . ?
C5 C4 1.514(6) . ?
C7 H7A 0.9700 . ?
C7 H7B 0.9700 . ?
C31 H31A 0.9600 . ?
C31 H31B 0.9600 . ?
C31 H31C 0.9600 . ?
C2 H2B 0.9700 . ?
C2 H2C 0.9700 . ?
C2 C3 1.521(6) . ?
C3 H3A 0.9700 . ?
C3 H3B 0.9700 . ?
C3 C4 1.527(6) . ?
C4 H4A 0.9700 . ?
C4 H4B 0.9700 . ?
